data_7016832
loop_
_publ_author_name
'Selvakumar, K.'
'Singh, Harkesh B.'
'Goel, Nidhi'
'Singh, Udai P.'
'Butcher, Ray J.'

_publ_section_title
;
 Synthesis and structural characterization of pincer type bicyclic
 diacyloxy- and diazaselenuranes.
;
_journal_issue 38
_journal_name_full 'Dalton transactions (Cambridge, England : 2003)'
_journal_page_first 9858
_journal_page_last 9867
_journal_paper_doi 10.1039/c1dt10862j
_journal_volume 40
_journal_year 2011
_chemical_formula_moiety 'C20 H22 O4 Se'
_chemical_formula_sum 'C20 H22 O4 Se'
_chemical_formula_weight 405.34
_chemical_name_systematic
;
?
;
_space_group_IT_number 14
_symmetry_cell_setting monoclinic
_symmetry_space_group_name_Hall '-P 2yn'
_symmetry_space_group_name_H-M 'P 1 21/n 1'
_atom_sites_solution_hydrogens geom
_atom_sites_solution_primary direct
_atom_sites_solution_secondary difmap
_audit_creation_method SHELXL-97
_cell_angle_alpha 90.00
_cell_angle_beta 93.061(8)
_cell_angle_gamma 90.00
_cell_formula_units_Z 4
_cell_length_a 11.292(3)
_cell_length_b 10.3574(19)
_cell_length_c 15.966(4)
_cell_measurement_reflns_used 9546
_cell_measurement_temperature 293(2)
_cell_measurement_theta_max 31.012
_cell_measurement_theta_min 2.634
_cell_volume 1864.7(8)
_computing_cell_refinement 'Bruker Apex 2'
_computing_data_collection 'Bruker Apex 2'
_computing_data_reduction 'Bruker Apex 2'
_computing_molecular_graphics 'Bruker SHELXTL (Bruker, 1998)'
_computing_publication_material 'Bruker SHELXTL'
_computing_structure_refinement 'SHELXL-97 (Sheldrick, 1997)'
_computing_structure_solution 'SHELXS-97 (Sheldrick, 1990)'
_diffrn_ambient_temperature 293(2)
_diffrn_measured_fraction_theta_full 0.991
_diffrn_measured_fraction_theta_max 0.968
_diffrn_measurement_device_type 'Bruker Apex 2'
_diffrn_measurement_method '\w scans'
_diffrn_radiation_monochromator graphite
_diffrn_radiation_source 'fine-focus sealed tube'
_diffrn_radiation_type MoK\a
_diffrn_radiation_wavelength 0.71073
_diffrn_reflns_av_R_equivalents 0.0337
_diffrn_reflns_av_sigmaI/netI 0.0290
_diffrn_reflns_limit_h_max 14
_diffrn_reflns_limit_h_min -14
_diffrn_reflns_limit_k_max 13
_diffrn_reflns_limit_k_min -10
_diffrn_reflns_limit_l_max 20
_diffrn_reflns_limit_l_min -20
_diffrn_reflns_number 17061
_diffrn_reflns_theta_full 25.00
_diffrn_reflns_theta_max 27.27
_diffrn_reflns_theta_min 2.92
_exptl_absorpt_coefficient_mu 2.034
_exptl_absorpt_correction_T_max 0.7455
_exptl_absorpt_correction_T_min 0.6273
_exptl_absorpt_correction_type multi-scan
_exptl_absorpt_process_details 'Sadabs (Sheldrick, 1996)'
_exptl_crystal_colour 'pale yellow'
_exptl_crystal_density_diffrn 1.444
_exptl_crystal_density_method 'not measured'
_exptl_crystal_description prism
_exptl_crystal_F_000 832
_exptl_crystal_size_max 0.38
_exptl_crystal_size_mid 0.26
_exptl_crystal_size_min 0.19
_refine_diff_density_max 0.259
_refine_diff_density_min -0.368
_refine_diff_density_rms 0.059
_refine_ls_extinction_method none
_refine_ls_goodness_of_fit_ref 1.041
_refine_ls_hydrogen_treatment constr
_refine_ls_matrix_type full
_refine_ls_number_parameters 231
_refine_ls_number_reflns 4053
_refine_ls_number_restraints 0
_refine_ls_restrained_S_all 1.041
_refine_ls_R_factor_all 0.0395
_refine_ls_R_factor_gt 0.0284
_refine_ls_shift/su_max 0.001
_refine_ls_shift/su_mean 0.000
_refine_ls_structure_factor_coef Fsqd
_refine_ls_weighting_details 'calc w=1/[\s^2^(Fo^2^)+(0.0426P)^2^+0.3395P] where P=(Fo^2^+2Fc^2^)/3'
_refine_ls_weighting_scheme calc
_refine_ls_wR_factor_gt 0.0740
_refine_ls_wR_factor_ref 0.0789
_reflns_number_gt 3315
_reflns_number_total 4053
_reflns_threshold_expression I>2\s(I)
_cod_data_source_file c1dt10862j.txt
_cod_data_source_block 29
_cod_depositor_comments
;
The following automatic conversions were performed:

'_symmetry_cell_setting' value 'Monoclinic' changed to 'monoclinic'
according to /home/saulius/struct/CIF-dictionaries/cif_core.dic
dictionary named 'cif_core.dic' version 2.4.1 from 2010-06-29.

Automatic conversion script
Id: cif_fix_values 1715 2011-07-08 13:25:40Z adriana 
;
_cod_original_sg_symbol_H-M 'P 21/n'
_cod_database_code 7016832

loop_
_symmetry_equiv_pos_as_xyz
'x, y, z'
'-x+1/2, y+1/2, -z+1/2'
'-x, -y, -z'
'x-1/2, -y-1/2, z-1/2'

loop_
_atom_site_label
_atom_site_type_symbol
_atom_site_fract_x
_atom_site_fract_y
_atom_site_fract_z
_atom_site_U_iso_or_equiv
_atom_site_adp_type
_atom_site_occupancy
_atom_site_symmetry_multiplicity
_atom_site_calc_flag
_atom_site_refinement_flags
Se1 Se 0.486829(18) 0.238947(18) 0.173333(12) 0.03671(8) Uani 1 1 d .
O1 O 0.38875(14) 0.02778(13) 0.25987(10) 0.0468(4) Uani 1 1 d .
O2 O 0.41636(13) 0.02357(12) 0.39994(9) 0.0426(3) Uani 1 1 d .
O3 O 0.36617(13) 0.52848(14) 0.14445(8) 0.0438(3) Uani 1 1 d .
O4 O 0.47270(14) 0.64024(13) 0.24171(8) 0.0445(4) Uani 1 1 d .
C1 C 0.41707(15) 0.30877(18) 0.27114(11) 0.0279(4) Uani 1 1 d .
C2 C 0.39798(15) 0.44076(17) 0.28256(11) 0.0283(4) Uani 1 1 d .
C3 C 0.35708(15) 0.48672(17) 0.35732(11) 0.0289(4) Uani 1 1 d .
H3A H 0.3472 0.5752 0.3637 0.035 Uiso 1 1 calc R
C4 C 0.33038(15) 0.40591(16) 0.42291(11) 0.0268(4) Uani 1 1 d .
C5 C 0.34543(16) 0.27477(17) 0.40976(12) 0.0307(4) Uani 1 1 d .
H5A H 0.3262 0.2176 0.4518 0.037 Uiso 1 1 calc R
C6 C 0.38810(16) 0.22529(17) 0.33633(12) 0.0294(4) Uani 1 1 d .
C7 C 0.28054(16) 0.45606(17) 0.50409(11) 0.0311(4) Uani 1 1 d .
C8 C 0.3084(2) 0.5989(2) 0.51829(14) 0.0566(6) Uani 1 1 d .
H8A H 0.2796 0.6257 0.5711 0.085 Uiso 1 1 calc R
H8B H 0.2705 0.6489 0.4739 0.085 Uiso 1 1 calc R
H8C H 0.3926 0.6119 0.5188 0.085 Uiso 1 1 calc R
C9 C 0.3326(2) 0.3798(2) 0.57981(12) 0.0457(5) Uani 1 1 d .
H9A H 0.3001 0.4119 0.6301 0.069 Uiso 1 1 calc R
H9B H 0.4173 0.3899 0.5837 0.069 Uiso 1 1 calc R
H9C H 0.3132 0.2901 0.5730 0.069 Uiso 1 1 calc R
C10 C 0.14657(18) 0.4379(2) 0.49785(14) 0.0506(6) Uani 1 1 d .
H10A H 0.1134 0.4694 0.5481 0.076 Uiso 1 1 calc R
H10B H 0.1284 0.3478 0.4912 0.076 Uiso 1 1 calc R
H10C H 0.1134 0.4849 0.4504 0.076 Uiso 1 1 calc R
C11 C 0.60226(16) 0.36982(18) 0.15402(11) 0.0324(4) Uani 1 1 d .
C12 C 0.68637(19) 0.4047(2) 0.21627(13) 0.0447(5) Uani 1 1 d .
H12A H 0.6843 0.3683 0.2694 0.054 Uiso 1 1 calc R
C13 C 0.7734(2) 0.4936(2) 0.19956(15) 0.0541(6) Uani 1 1 d .
H13A H 0.8285 0.5188 0.2418 0.065 Uiso 1 1 calc R
C14 C 0.7785(2) 0.5450(2) 0.11998(16) 0.0534(6) Uani 1 1 d .
H14A H 0.8371 0.6046 0.1087 0.064 Uiso 1 1 calc R
C15 C 0.6970(2) 0.5082(2) 0.05757(14) 0.0488(5) Uani 1 1 d .
H15A H 0.7015 0.5415 0.0037 0.059 Uiso 1 1 calc R
C16 C 0.60845(18) 0.4217(2) 0.07484(12) 0.0392(5) Uani 1 1 d .
H16A H 0.5525 0.3983 0.0327 0.047 Uiso 1 1 calc R
C17 C 0.39753(16) 0.08338(18) 0.32627(13) 0.0340(4) Uani 1 1 d .
C18 C 0.4183(2) -0.1152(2) 0.39687(17) 0.0600(7) Uani 1 1 d .
H18A H 0.4364 -0.1487 0.4521 0.090 Uiso 1 1 calc R
H18B H 0.4778 -0.1430 0.3600 0.090 Uiso 1 1 calc R
H18D H 0.3422 -0.1464 0.3764 0.090 Uiso 1 1 calc R
C19 C 0.41017(16) 0.53814(18) 0.21394(11) 0.0313(4) Uani 1 1 d .
C20 C 0.4876(3) 0.7424(2) 0.18151(15) 0.0606(8) Uani 1 1 d .
H20D H 0.5427 0.8050 0.2048 0.091 Uiso 1 1 calc R
H20A H 0.4125 0.7832 0.1685 0.091 Uiso 1 1 calc R
H20B H 0.5174 0.7068 0.1313 0.091 Uiso 1 1 calc R

loop_
_atom_site_aniso_label
_atom_site_aniso_U_11
_atom_site_aniso_U_22
_atom_site_aniso_U_33
_atom_site_aniso_U_23
_atom_site_aniso_U_13
_atom_site_aniso_U_12
Se1 0.04408(13) 0.03333(13) 0.03370(12) -0.00859(8) 0.01122(9) -0.00105(8)
O1 0.0599(10) 0.0319(8) 0.0494(9) -0.0094(7) 0.0108(7) -0.0042(7)
O2 0.0536(9) 0.0262(7) 0.0487(9) 0.0029(6) 0.0101(7) 0.0053(6)
O3 0.0502(9) 0.0515(9) 0.0293(7) 0.0042(6) -0.0023(6) 0.0056(7)
O4 0.0688(10) 0.0298(7) 0.0349(7) 0.0057(6) 0.0035(7) -0.0061(7)
C1 0.0263(9) 0.0307(10) 0.0268(9) -0.0045(7) 0.0026(7) -0.0002(7)
C2 0.0278(9) 0.0293(10) 0.0278(9) -0.0004(7) 0.0020(7) 0.0016(7)
C3 0.0296(9) 0.0252(9) 0.0319(9) -0.0013(7) 0.0010(7) 0.0022(7)
C4 0.0237(8) 0.0278(9) 0.0288(9) -0.0008(7) 0.0022(7) -0.0005(7)
C5 0.0307(9) 0.0299(10) 0.0320(9) 0.0016(8) 0.0067(8) -0.0014(7)
C6 0.0260(9) 0.0262(9) 0.0363(10) -0.0025(8) 0.0038(7) -0.0003(7)
C7 0.0339(10) 0.0304(10) 0.0298(9) -0.0011(8) 0.0084(8) 0.0009(7)
C8 0.0900(19) 0.0365(13) 0.0458(13) -0.0118(10) 0.0265(12) -0.0058(12)
C9 0.0556(14) 0.0503(13) 0.0314(10) -0.0018(9) 0.0032(9) 0.0055(10)
C10 0.0365(12) 0.0698(16) 0.0468(13) -0.0017(11) 0.0130(10) 0.0068(10)
C11 0.0330(10) 0.0339(10) 0.0310(9) -0.0036(8) 0.0081(8) 0.0050(8)
C12 0.0446(12) 0.0603(14) 0.0294(10) -0.0004(9) 0.0040(9) -0.0009(10)
C13 0.0404(12) 0.0724(17) 0.0494(13) -0.0105(12) 0.0001(10) -0.0092(11)
C14 0.0444(13) 0.0538(15) 0.0636(16) 0.0032(12) 0.0166(11) -0.0073(10)
C15 0.0484(13) 0.0569(15) 0.0422(12) 0.0094(10) 0.0124(10) 0.0021(10)
C16 0.0411(11) 0.0451(12) 0.0314(10) -0.0010(9) 0.0013(9) 0.0048(9)
C17 0.0298(10) 0.0275(10) 0.0454(11) -0.0010(9) 0.0099(8) -0.0007(7)
C18 0.0852(19) 0.0265(11) 0.0699(16) 0.0085(11) 0.0202(14) 0.0085(11)
C19 0.0338(10) 0.0297(10) 0.0307(10) 0.0000(8) 0.0063(8) 0.0087(7)
C20 0.100(2) 0.0348(14) 0.0489(15) 0.0129(10) 0.0177(15) -0.0062(11)

loop_
_atom_type_symbol
_atom_type_description
_atom_type_scat_dispersion_real
_atom_type_scat_dispersion_imag
_atom_type_scat_source
C C 0.0033 0.0016 'International Tables Vol C Tables 4.2.6.8 and 6.1.1.4'
H H 0.0000 0.0000 'International Tables Vol C Tables 4.2.6.8 and 6.1.1.4'
O O 0.0106 0.0060 'International Tables Vol C Tables 4.2.6.8 and 6.1.1.4'
Se Se -0.0929 2.2259 'International Tables Vol C Tables 4.2.6.8 and 6.1.1.4'

loop_
_geom_angle_atom_site_label_1
_geom_angle_atom_site_label_2
_geom_angle_atom_site_label_3
_geom_angle
C11 Se1 C1 100.13(8)
C11 Se1 O1 155.24(6)
C1 Se1 O1 73.03(6)
C17 O1 Se1 92.52(12)
C17 O2 C18 115.80(17)
C19 O4 C20 115.94(16)
C2 C1 C6 117.50(16)
C2 C1 Se1 123.05(13)
C6 C1 Se1 119.39(14)
C3 C2 C1 120.58(16)
C3 C2 C19 116.44(16)
C1 C2 C19 122.78(16)
C4 C3 C2 122.60(17)
C4 C3 H3A 118.7
C2 C3 H3A 118.7
C5 C4 C3 116.35(17)
C5 C4 C7 120.94(16)
C3 C4 C7 122.63(16)
C4 C5 C6 122.69(17)
C4 C5 H5A 118.7
C6 C5 H5A 118.7
C5 C6 C1 120.21(16)
C5 C6 C17 119.16(17)
C1 C6 C17 120.58(17)
C10 C7 C8 109.02(18)
C10 C7 C4 108.15(15)
C8 C7 C4 111.85(16)
C10 C7 C9 109.01(17)
C8 C7 C9 108.30(17)
C4 C7 C9 110.46(15)
C7 C8 H8A 109.5
C7 C8 H8B 109.5
H8A C8 H8B 109.5
C7 C8 H8C 109.5
H8A C8 H8C 109.5
H8B C8 H8C 109.5
C7 C9 H9A 109.5
C7 C9 H9B 109.5
H9A C9 H9B 109.5
C7 C9 H9C 109.5
H9A C9 H9C 109.5
H9B C9 H9C 109.5
C7 C10 H10A 109.5
C7 C10 H10B 109.5
H10A C10 H10B 109.5
C7 C10 H10C 109.5
H10A C10 H10C 109.5
H10B C10 H10C 109.5
C16 C11 C12 119.30(19)
C16 C11 Se1 119.43(14)
C12 C11 Se1 121.01(15)
C13 C12 C11 120.2(2)
C13 C12 H12A 119.9
C11 C12 H12A 119.9
C14 C13 C12 119.9(2)
C14 C13 H13A 120.1
C12 C13 H13A 120.1
C15 C14 C13 120.1(2)
C15 C14 H14A 119.9
C13 C14 H14A 119.9
C14 C15 C16 119.9(2)
C14 C15 H15A 120.0
C16 C15 H15A 120.0
C11 C16 C15 120.57(19)
C11 C16 H16A 119.7
C15 C16 H16A 119.7
O1 C17 O2 123.65(17)
O1 C17 C6 124.44(19)
O2 C17 C6 111.91(17)
O2 C18 H18A 109.5
O2 C18 H18B 109.5
H18A C18 H18B 109.5
O2 C18 H18D 109.5
H18A C18 H18D 109.5
H18B C18 H18D 109.5
O3 C19 O4 124.13(18)
O3 C19 C2 124.86(18)
O4 C19 C2 110.95(15)
O4 C20 H20D 109.5
O4 C20 H20A 109.5
H20D C20 H20A 109.5
O4 C20 H20B 109.5
H20D C20 H20B 109.5
H20A C20 H20B 109.5

loop_
_geom_bond_atom_site_label_1
_geom_bond_atom_site_label_2
_geom_bond_distance
Se1 C11 1.9169(19)
Se1 C1 1.9270(18)
Se1 O1 2.8430(15)
O1 C17 1.206(2)
O2 C17 1.336(2)
O2 C18 1.438(2)
O3 C19 1.195(2)
O4 C19 1.334(2)
O4 C20 1.445(2)
C1 C2 1.397(3)
C1 C6 1.405(3)
C2 C3 1.387(2)
C2 C19 1.501(3)
C3 C4 1.386(2)
C3 H3A 0.9300
C4 C5 1.386(2)
C4 C7 1.531(2)
C5 C6 1.389(3)
C5 H5A 0.9300
C6 C17 1.483(2)
C7 C10 1.522(3)
C7 C8 1.527(3)
C7 C9 1.535(3)
C8 H8A 0.9600
C8 H8B 0.9600
C8 H8C 0.9600
C9 H9A 0.9600
C9 H9B 0.9600
C9 H9C 0.9600
C10 H10A 0.9600
C10 H10B 0.9600
C10 H10C 0.9600
C11 C16 1.379(3)
C11 C12 1.386(3)
C12 C13 1.383(3)
C12 H12A 0.9300
C13 C14 1.381(3)
C13 H13A 0.9300
C14 C15 1.373(3)
C14 H14A 0.9300
C15 C16 1.382(3)
C15 H15A 0.9300
C16 H16A 0.9300
C18 H18A 0.9600
C18 H18B 0.9600
C18 H18D 0.9600
C20 H20D 0.9600
C20 H20A 0.9600
C20 H20B 0.9600

loop_
_geom_hbond_atom_site_label_D
_geom_hbond_atom_site_label_H
_geom_hbond_atom_site_label_A
_geom_hbond_distance_DH
_geom_hbond_distance_HA
_geom_hbond_distance_DA
_geom_hbond_angle_DHA
_geom_hbond_site_symmetry_A
C15 H15A O3 0.93 2.55 3.288(3) 136.3 3_665

loop_
_geom_torsion_atom_site_label_1
_geom_torsion_atom_site_label_2
_geom_torsion_atom_site_label_3
_geom_torsion_atom_site_label_4
_geom_torsion
C11 Se1 O1 C17 51.4(2)
C1 Se1 O1 C17 -25.72(12)
C11 Se1 C1 C2 37.37(16)
O1 Se1 C1 C2 -167.13(16)
C11 Se1 C1 C6 -139.81(14)
O1 Se1 C1 C6 15.68(13)
C6 C1 C2 C3 2.9(2)
Se1 C1 C2 C3 -174.34(13)
C6 C1 C2 C19 -171.89(16)
Se1 C1 C2 C19 10.9(2)
C1 C2 C3 C4 -1.7(3)
C19 C2 C3 C4 173.42(16)
C2 C3 C4 C5 -0.7(3)
C2 C3 C4 C7 -177.49(16)
C3 C4 C5 C6 1.8(3)
C7 C4 C5 C6 178.67(17)
C4 C5 C6 C1 -0.6(3)
C4 C5 C6 C17 -177.90(17)
C2 C1 C6 C5 -1.8(3)
Se1 C1 C6 C5 175.53(13)
C2 C1 C6 C17 175.47(17)
Se1 C1 C6 C17 -7.2(2)
C5 C4 C7 C10 -78.5(2)
C3 C4 C7 C10 98.1(2)
C5 C4 C7 C8 161.40(18)
C3 C4 C7 C8 -22.0(2)
C5 C4 C7 C9 40.7(2)
C3 C4 C7 C9 -142.68(18)
C1 Se1 C11 C16 -130.17(15)
O1 Se1 C11 C16 158.52(13)
C1 Se1 C11 C12 55.68(17)
O1 Se1 C11 C12 -15.6(3)
C16 C11 C12 C13 1.9(3)
Se1 C11 C12 C13 176.02(17)
C11 C12 C13 C14 -1.8(3)
C12 C13 C14 C15 0.2(4)
C13 C14 C15 C16 1.4(4)
C12 C11 C16 C15 -0.3(3)
Se1 C11 C16 C15 -174.59(16)
C14 C15 C16 C11 -1.3(3)
Se1 O1 C17 O2 -148.91(17)
Se1 O1 C17 C6 31.48(19)
C18 O2 C17 O1 -3.9(3)
C18 O2 C17 C6 175.76(17)
C5 C6 C17 O1 150.48(19)
C1 C6 C17 O1 -26.8(3)
C5 C6 C17 O2 -29.2(2)
C1 C6 C17 O2 153.53(16)
C20 O4 C19 O3 -1.0(3)
C20 O4 C19 C2 -178.40(17)
C3 C2 C19 O3 -126.0(2)
C1 C2 C19 O3 49.0(3)
C3 C2 C19 O4 51.3(2)
C1 C2 C19 O4 -133.71(18)
